data_7213937
loop_
_publ_author_name
'Guo, Hai-Yang'
'Li, Zhi-Fang'
'Zhao, De-Chuan'
'Hu, Yang-Yang'
'Xiao, Li-Na'
'Cui, Xiao-Bing'
'Guan, Jing-Qi'
'Xu, Ji-Qing'

_publ_section_title
;
 The synthesis and characterization of three organic--inorganic hybrids
 based on different transition metal complexes and {As8V14O42(H2O)}
 clusters
;
_journal_issue 11
_journal_name_full CrystEngComm
_journal_page_first 2251
_journal_paper_doi 10.1039/c3ce42450b
_journal_volume 16
_journal_year 2014
_chemical_formula_sum 'C80 H66 As8 Cu4 N16 O43 V14'
_chemical_formula_weight 3506.17
_chemical_name_systematic
; 
 ? 
;
_space_group_IT_number 88
_symmetry_cell_setting orthorhombic
_symmetry_space_group_name_Hall '-I 4ad'
_symmetry_space_group_name_H-M 'I 41/a :2'
_atom_sites_solution_hydrogens geom
_atom_sites_solution_primary direct
_atom_sites_solution_secondary difmap
_audit_creation_method SHELXL-97
_cell_angle_alpha 90.00
_cell_angle_beta 90.00
_cell_angle_gamma 90.00
_cell_formula_units_Z 4
_cell_length_a 28.369(4)
_cell_length_b 28.369(4)
_cell_length_c 14.436(3)
_cell_measurement_temperature 293(2)
_cell_volume 11618(3)
_computing_structure_refinement 'SHELXL-97 (Sheldrick, 1997)'
_computing_structure_solution 'SHELXS-97 (Sheldrick, 1990)'
_diffrn_ambient_temperature 293(2)
_diffrn_measured_fraction_theta_full 0.995
_diffrn_measured_fraction_theta_max 0.995
_diffrn_radiation_monochromator graphite
_diffrn_radiation_source 'fine-focus sealed tube'
_diffrn_radiation_type MoK\a
_diffrn_radiation_wavelength 0.71073
_diffrn_reflns_av_R_equivalents 0.0963
_diffrn_reflns_av_sigmaI/netI 0.0589
_diffrn_reflns_limit_h_max 32
_diffrn_reflns_limit_h_min -36
_diffrn_reflns_limit_k_max 36
_diffrn_reflns_limit_k_min -36
_diffrn_reflns_limit_l_max 18
_diffrn_reflns_limit_l_min -18
_diffrn_reflns_number 54802
_diffrn_reflns_theta_full 27.48
_diffrn_reflns_theta_max 27.48
_diffrn_reflns_theta_min 3.00
_exptl_absorpt_coefficient_mu 4.130
_exptl_absorpt_correction_type empirical
_exptl_crystal_density_diffrn 2.004
_exptl_crystal_density_method 'not measured'
_exptl_crystal_F_000 6816
_refine_diff_density_max 0.752
_refine_diff_density_min -0.778
_refine_diff_density_rms 0.089
_refine_ls_extinction_method none
_refine_ls_goodness_of_fit_ref 1.004
_refine_ls_hydrogen_treatment constr
_refine_ls_matrix_type full
_refine_ls_number_parameters 373
_refine_ls_number_reflns 6639
_refine_ls_number_restraints 91
_refine_ls_restrained_S_all 1.004
_refine_ls_R_factor_all 0.1513
_refine_ls_R_factor_gt 0.0654
_refine_ls_shift/su_max 0.002
_refine_ls_shift/su_mean 0.000
_refine_ls_structure_factor_coef Fsqd
_refine_ls_weighting_details 'calc w=1/[\s^2^(Fo^2^)+(0.1184P)^2^+0.0000P] where P=(Fo^2^+2Fc^2^)/3'
_refine_ls_weighting_scheme calc
_refine_ls_wR_factor_gt 0.1817
_refine_ls_wR_factor_ref 0.2244
_reflns_number_gt 2914
_reflns_number_total 6639
_reflns_threshold_expression >2sigma(I)
_cod_data_source_file c3ce42450b.txt
_cod_data_source_block k
_cod_original_sg_symbol_H-M I4(1)/a
_cod_database_code 7213937

loop_
_symmetry_equiv_pos_as_xyz
'x, y, z'
'-x+1/2, -y, z+1/2'
'-y+3/4, x+1/4, z+1/4'
'y+3/4, -x+3/4, z+3/4'
'x+1/2, y+1/2, z+1/2'
'-x+1, -y+1/2, z+1'
'-y+5/4, x+3/4, z+3/4'
'y+5/4, -x+5/4, z+5/4'
'-x, -y, -z'
'x-1/2, y, -z-1/2'
'y-3/4, -x-1/4, -z-1/4'
'-y-3/4, x-3/4, -z-3/4'
'-x+1/2, -y+1/2, -z+1/2'
'x, y+1/2, -z'
'y-1/4, -x+1/4, -z+1/4'
'-y-1/4, x-1/4, -z-1/4'

loop_
_atom_site_label
_atom_site_type_symbol
_atom_site_fract_x
_atom_site_fract_y
_atom_site_fract_z
_atom_site_U_iso_or_equiv
_atom_site_adp_type
_atom_site_occupancy
_atom_site_symmetry_multiplicity
_atom_site_calc_flag
_atom_site_refinement_flags
As1 As 0.53864(3) 0.13636(4) 0.08895(6) 0.0969(4) Uani 1 1 d .
As2 As 0.42636(3) 0.15531(4) 0.08800(6) 0.0949(4) Uani 1 1 d .
V1 V 0.63865(5) 0.22755(5) -0.13393(10) 0.0842(4) Uani 1 1 d .
V2 V 0.59929(5) 0.23303(6) 0.04747(10) 0.0871(5) Uani 1 1 d .
V3 V 0.61201(5) 0.33026(5) -0.12494(9) 0.0815(4) Uani 1 1 d .
V4 V 0.5000 0.2500 0.13447(12) 0.0908(7) Uani 1 2 d S
Cu1 Cu 0.83806(5) 0.41097(5) 0.05944(13) 0.1380(6) Uani 1 1 d .
O1 O 0.60761(18) 0.18673(18) -0.0479(4) 0.0814(14) Uani 1 1 d .
O2 O 0.62270(19) 0.2763(2) -0.0460(4) 0.0852(15) Uani 1 1 d .
O3 O 0.53068(18) 0.1273(2) -0.0303(4) 0.0857(15) Uani 1 1 d .
O4 O 0.6943(2) 0.2200(2) -0.1320(4) 0.1066(19) Uani 1 1 d U
O5 O 0.6379(2) 0.2245(2) 0.1250(5) 0.1076(19) Uani 1 1 d U
O6 O 0.4796(2) 0.1291(2) 0.1276(4) 0.0961(17) Uani 1 1 d U
O7 O 0.5000 0.2500 0.2420(6) 0.110(3) Uani 1 2 d SU
O8 O 0.4441(2) 0.2151(2) 0.0891(4) 0.0922(16) Uani 1 1 d U
O9 O 0.6572(2) 0.3628(2) -0.1262(4) 0.0999(17) Uani 1 1 d U
O10 O 0.54140(19) 0.1987(2) 0.0882(4) 0.0891(15) Uani 1 1 d U
O11 O 0.43222(18) 0.1437(2) -0.0305(4) 0.0846(15) Uani 1 1 d .
N3 N 0.7952(3) 0.3591(3) 0.0981(6) 0.104(2) Uani 1 1 d U
N2 N 0.9055(3) 0.4034(4) 0.0978(7) 0.117(3) Uani 1 1 d U
N4 N 0.8082(3) 0.3993(3) -0.0626(7) 0.114(3) Uani 1 1 d U
N1 N 0.8471(4) 0.4697(4) 0.1331(8) 0.146(3) Uani 1 1 d U
OW1 O 0.5000 0.2500 -0.1250 0.233(11) Uani 1 4 d S
C1 C 0.8134(7) 0.5047(7) 0.1366(13) 0.207(7) Uani 1 1 d U
H1A H 0.7837 0.5011 0.1105 0.248 Uiso 1 1 calc R
C2 C 0.8285(9) 0.5510(8) 0.1876(16) 0.237(9) Uani 1 1 d U
H2A H 0.8105 0.5784 0.1906 0.285 Uiso 1 1 calc R
C3 C 0.8702(7) 0.5458(7) 0.2252(14) 0.205(7) Uani 1 1 d U
H3A H 0.8788 0.5709 0.2631 0.246 Uiso 1 1 calc R
C4 C 0.9040(7) 0.5108(7) 0.2205(12) 0.192(6) Uani 1 1 d U
H4A H 0.9332 0.5138 0.2491 0.230 Uiso 1 1 calc R
C5 C 0.8920(5) 0.4718(4) 0.1713(8) 0.121(4) Uani 1 1 d .
C6 C 0.9233(5) 0.4341(4) 0.1560(7) 0.121(4) Uani 1 1 d .
C7 C 0.9682(5) 0.4322(5) 0.1950(8) 0.123(4) Uani 1 1 d .
H7A H 0.9791 0.4549 0.2361 0.148 Uiso 1 1 calc R
C8 C 0.9948(6) 0.3947(6) 0.1689(10) 0.148(5) Uani 1 1 d .
H8A H 1.0251 0.3923 0.1928 0.177 Uiso 1 1 calc R
C9 C 0.9800(6) 0.3616(7) 0.1116(11) 0.166(6) Uani 1 1 d .
H9A H 0.9986 0.3360 0.0941 0.200 Uiso 1 1 calc R
C10 C 0.9350(5) 0.3681(5) 0.0801(9) 0.144(5) Uani 1 1 d .
H10A H 0.9235 0.3447 0.0411 0.173 Uiso 1 1 calc R
C11 C 0.7871(6) 0.3429(4) 0.1774(10) 0.144(5) Uani 1 1 d .
H11A H 0.8062 0.3541 0.2248 0.173 Uiso 1 1 calc R
C12 C 0.7535(6) 0.3107(6) 0.2032(12) 0.163(6) Uani 1 1 d .
H12A H 0.7510 0.3003 0.2641 0.196 Uiso 1 1 calc R
C13 C 0.7251(5) 0.2950(5) 0.1379(16) 0.162(7) Uani 1 1 d .
H13A H 0.7012 0.2739 0.1526 0.194 Uiso 1 1 calc R
C14 C 0.7309(3) 0.3101(4) 0.0473(13) 0.136(5) Uani 1 1 d .
H14A H 0.7113 0.2991 0.0004 0.163 Uiso 1 1 calc R
C15 C 0.7676(3) 0.3429(3) 0.0278(8) 0.097(3) Uani 1 1 d .
C16 C 0.7788(3) 0.3625(4) -0.0630(9) 0.106(3) Uani 1 1 d .
C17 C 0.7609(5) 0.3447(6) -0.1454(13) 0.160(6) Uani 1 1 d .
H17A H 0.7401 0.3193 -0.1454 0.192 Uiso 1 1 calc R
C18 C 0.7750(6) 0.3663(11) -0.2293(15) 0.214(12) Uani 1 1 d U
H18A H 0.7627 0.3557 -0.2852 0.257 Uiso 1 1 calc R
C19 C 0.8028(6) 0.3981(11) -0.2285(16) 0.215(12) Uani 1 1 d U
H19A H 0.8146 0.4094 -0.2844 0.258 Uiso 1 1 calc R
C20 C 0.8183(4) 0.4191(5) -0.1443(13) 0.148(5) Uani 1 1 d .
H20A H 0.8357 0.4469 -0.1461 0.178 Uiso 1 1 calc R

loop_
_atom_site_aniso_label
_atom_site_aniso_U_11
_atom_site_aniso_U_22
_atom_site_aniso_U_33
_atom_site_aniso_U_23
_atom_site_aniso_U_13
_atom_site_aniso_U_12
As1 0.0877(6) 0.1265(8) 0.0765(6) 0.0382(5) -0.0189(5) -0.0249(5)
As2 0.0839(6) 0.1268(8) 0.0740(6) 0.0168(5) -0.0028(4) -0.0330(5)
V1 0.0778(9) 0.0878(9) 0.0868(10) 0.0139(7) 0.0107(7) 0.0037(7)
V2 0.0770(9) 0.1154(12) 0.0689(9) 0.0142(8) -0.0077(7) -0.0219(8)
V3 0.0777(9) 0.0846(9) 0.0822(9) 0.0058(7) 0.0173(7) -0.0049(7)
V4 0.0814(13) 0.1392(19) 0.0517(10) 0.000 0.000 -0.0324(12)
Cu1 0.1066(10) 0.1288(11) 0.1784(15) -0.0358(10) -0.0223(9) -0.0446(8)
O1 0.078(3) 0.092(4) 0.074(3) 0.018(3) -0.008(3) -0.008(3)
O2 0.078(3) 0.103(4) 0.075(3) 0.008(3) 0.008(3) -0.011(3)
O3 0.083(3) 0.105(4) 0.069(3) 0.019(3) -0.009(3) -0.010(3)
O4 0.106(2) 0.107(2) 0.107(2) 0.0015(10) 0.0007(10) 0.0003(10)
O5 0.107(2) 0.109(2) 0.107(2) 0.0014(10) -0.0022(10) -0.0017(10)
O6 0.0958(19) 0.0979(19) 0.0945(19) 0.0038(10) -0.0013(10) -0.0026(10)
O7 0.110(3) 0.111(3) 0.109(3) 0.000 0.000 -0.0009(10)
O8 0.0916(18) 0.0937(18) 0.0913(18) 0.0001(10) -0.0007(10) -0.0024(10)
O9 0.0991(19) 0.0998(19) 0.1009(19) 0.0009(10) 0.0022(10) -0.0007(10)
O10 0.0887(17) 0.0906(17) 0.0881(17) 0.0012(10) 0.0000(10) -0.0037(10)
O11 0.082(3) 0.104(4) 0.068(3) 0.009(3) -0.010(3) -0.016(3)
N3 0.104(2) 0.103(3) 0.104(2) -0.0012(10) 0.0004(10) -0.0009(10)
N2 0.117(3) 0.118(3) 0.117(3) -0.0004(10) 0.0000(10) -0.0008(10)
N4 0.113(3) 0.115(3) 0.115(3) 0.0000(10) -0.0007(10) 0.0003(10)
N1 0.145(4) 0.145(4) 0.146(4) -0.0007(10) 0.0003(10) -0.0007(10)
OW1 0.262(18) 0.262(18) 0.18(2) 0.000 0.000 0.000
C1 0.206(7) 0.206(7) 0.207(7) -0.0004(10) 0.0001(10) -0.0005(10)
C2 0.237(9) 0.237(9) 0.237(9) -0.0005(10) 0.0002(10) 0.0002(10)
C3 0.205(7) 0.205(7) 0.205(7) -0.0004(10) -0.0001(10) -0.0001(10)
C4 0.192(6) 0.192(6) 0.192(6) -0.0004(10) 0.0001(10) -0.0003(10)
C5 0.144(10) 0.111(8) 0.109(8) -0.034(6) -0.003(7) -0.076(8)
C6 0.171(12) 0.117(9) 0.075(6) -0.026(6) 0.023(7) -0.056(8)
C7 0.111(8) 0.171(12) 0.089(7) 0.029(8) -0.025(6) -0.070(8)
C8 0.168(14) 0.180(15) 0.095(9) 0.035(10) -0.003(9) -0.018(12)
C9 0.167(15) 0.208(17) 0.123(12) 0.041(11) -0.017(10) -0.025(13)
C10 0.127(10) 0.188(13) 0.118(9) 0.019(9) -0.043(8) -0.046(10)
C11 0.178(13) 0.102(8) 0.153(12) -0.036(8) 0.010(9) -0.025(8)
C12 0.155(14) 0.165(14) 0.169(14) -0.048(11) 0.058(11) -0.020(11)
C13 0.119(11) 0.102(9) 0.27(2) 0.016(12) 0.077(13) -0.015(8)
C14 0.061(6) 0.106(8) 0.242(16) -0.060(10) -0.010(8) -0.004(5)
C15 0.062(5) 0.100(6) 0.130(9) -0.041(6) -0.010(5) 0.003(4)
C16 0.056(5) 0.118(8) 0.144(10) -0.051(7) -0.011(5) 0.015(5)
C17 0.097(9) 0.197(14) 0.185(15) -0.077(12) -0.034(10) 0.042(9)
C18 0.089(11) 0.42(4) 0.137(14) -0.060(19) -0.013(12) 0.108(15)
C19 0.081(10) 0.41(4) 0.160(16) 0.03(2) 0.017(12) 0.085(16)
C20 0.090(8) 0.174(13) 0.180(14) 0.029(11) -0.005(9) 0.025(8)

loop_
_atom_type_symbol
_atom_type_description
_atom_type_scat_dispersion_real
_atom_type_scat_dispersion_imag
_atom_type_scat_source
C C 0.0033 0.0016 'International Tables Vol C Tables 4.2.6.8 and 6.1.1.4'
H H 0.0000 0.0000 'International Tables Vol C Tables 4.2.6.8 and 6.1.1.4'
N N 0.0061 0.0033 'International Tables Vol C Tables 4.2.6.8 and 6.1.1.4'
O O 0.0106 0.0060 'International Tables Vol C Tables 4.2.6.8 and 6.1.1.4'
V V 0.3005 0.5294 'International Tables Vol C Tables 4.2.6.8 and 6.1.1.4'
Cu Cu 0.3201 1.2651 'International Tables Vol C Tables 4.2.6.8 and 6.1.1.4'
As As 0.0499 2.0058 'International Tables Vol C Tables 4.2.6.8 and 6.1.1.4'

loop_
_geom_angle_atom_site_label_1
_geom_angle_atom_site_label_2
_geom_angle_atom_site_label_3
_geom_angle
_geom_angle_site_symmetry_1
_geom_angle_site_symmetry_3
O3 As1 O10 98.4(3) . .
O3 As1 O6 99.8(3) . .
O10 As1 O6 99.2(3) . .
O11 As2 O8 99.4(3) . .
O11 As2 O6 98.9(3) . .
O8 As2 O6 99.0(3) . .
O4 V1 O1 111.3(3) . .
O4 V1 O2 108.5(3) . .
O1 V1 O2 84.2(2) . .
O4 V1 O3 109.6(3) . 16_655
O1 V1 O3 138.8(2) . 16_655
O2 V1 O3 79.3(2) . 16_655
O4 V1 O11 112.2(3) . 16_655
O1 V1 O11 78.5(2) . 16_655
O2 V1 O11 139.2(2) . 16_655
O3 V1 O11 89.9(2) 16_655 16_655
O4 V1 V2 112.3(2) . .
O1 V1 V2 41.97(17) . .
O2 V1 V2 42.75(16) . .
O3 V1 V2 115.99(16) 16_655 .
O11 V1 V2 114.93(16) 16_655 .
O4 V1 V3 112.2(2) . .
O1 V1 V3 116.24(18) . .
O2 V1 V3 38.74(16) . .
O3 V1 V3 40.71(15) 16_655 .
O11 V1 V3 122.15(16) 16_655 .
V2 V1 V3 79.01(5) . .
O4 V1 V3 115.3(2) . 11_665
O1 V1 V3 38.24(17) . 11_665
O2 V1 V3 116.37(16) . 11_665
O3 V1 V3 122.18(18) 16_655 11_665
O11 V1 V3 40.49(15) 16_655 11_665
V2 V1 V3 78.07(5) . 11_665
V3 V1 V3 132.12(7) . 11_665
O5 V2 O1 108.5(3) . .
O5 V2 O2 110.5(3) . .
O1 V2 O2 83.8(2) . .
O5 V2 O10 106.7(3) . .
O1 V2 O10 88.8(2) . .
O2 V2 O10 142.6(2) . .
O5 V2 O8 108.9(3) . 6_554
O1 V2 O8 142.3(2) . 6_554
O2 V2 O8 87.4(2) . 6_554
O10 V2 O8 76.4(2) . 6_554
O5 V2 V1 111.7(3) . .
O1 V2 V1 41.82(15) . .
O2 V2 V1 42.47(17) . .
O10 V2 V1 124.43(18) . .
O8 V2 V1 123.68(18) 6_554 .
O9 V3 O2 110.0(3) . .
O9 V3 O1 109.8(3) . 16_655
O2 V3 O1 140.2(2) . 16_655
O9 V3 O3 106.4(3) . 16_655
O2 V3 O3 79.7(2) . 16_655
O1 V3 O3 89.8(2) 16_655 16_655
O9 V3 O11 107.6(3) . 6_554
O2 V3 O11 89.4(2) . 6_554
O1 V3 O11 78.2(2) 16_655 6_554
O3 V3 O11 146.0(2) 16_655 6_554
O9 V3 V1 111.1(2) . .
O2 V3 V1 38.74(17) . .
O1 V3 V1 122.79(17) 16_655 .
O3 V3 V1 41.15(15) 16_655 .
O11 V3 V1 123.08(17) 6_554 .
O9 V3 V1 111.2(2) . 16_655
O2 V3 V1 122.60(17) . 16_655
O1 V3 V1 37.66(15) 16_655 16_655
O3 V3 V1 122.90(18) 16_655 16_655
O11 V3 V1 40.75(17) 6_554 16_655
V1 V3 V1 137.68(7) . 16_655
O7 V4 O8 109.30(17) . .
O7 V4 O8 109.30(17) . 6_554
O8 V4 O8 141.4(3) . 6_554
O7 V4 O10 109.67(17) . 6_554
O8 V4 O10 77.4(2) . 6_554
O8 V4 O10 89.8(2) 6_554 6_554
O7 V4 O10 109.67(17) . .
O8 V4 O10 89.8(2) . .
O8 V4 O10 77.4(2) 6_554 .
O10 V4 O10 140.7(3) 6_554 .
N4 Cu1 N3 82.2(4) . .
N4 Cu1 N1 132.0(4) . .
N3 Cu1 N1 123.2(4) . .
N4 Cu1 N2 129.5(4) . .
N3 Cu1 N2 115.3(4) . .
N1 Cu1 N2 79.6(5) . .
V1 O1 V2 96.2(2) . .
V1 O1 V3 104.1(3) . 11_665
V2 O1 V3 148.4(3) . 11_665
V3 O2 V1 102.5(3) . .
V3 O2 V2 149.0(3) . .
V1 O2 V2 94.8(2) . .
As1 O3 V3 124.2(3) . 11_665
As1 O3 V1 137.4(3) . 11_665
V3 O3 V1 98.1(2) 11_665 11_665
As1 O6 As2 130.7(4) . .
As2 O8 V4 135.2(3) . .
As2 O8 V2 121.6(3) . 6_554
V4 O8 V2 102.9(3) . 6_554
As1 O10 V4 134.7(3) . .
As1 O10 V2 121.7(3) . .
V4 O10 V2 103.2(3) . .
As2 O11 V3 122.6(3) . 6_554
As2 O11 V1 138.5(3) . 11_665
V3 O11 V1 98.8(2) 6_554 11_665
C11 N3 C15 116.8(10) . .
C11 N3 Cu1 129.7(9) . .
C15 N3 Cu1 113.1(7) . .
C6 N2 C10 112.5(12) . .
C6 N2 Cu1 118.2(10) . .
C10 N2 Cu1 128.9(8) . .
C16 N4 C20 117.3(12) . .
C16 N4 Cu1 113.6(8) . .
C20 N4 Cu1 128.5(10) . .
C1 N1 C5 126.0(14) . .
C1 N1 Cu1 122.2(11) . .
C5 N1 Cu1 111.5(9) . .
N1 C1 C2 115.6(18) . .
C3 C2 C1 110(2) . .
C2 C3 C4 133(2) . .
C5 C4 C3 115.9(19) . .
C4 C5 N1 118.3(15) . .
C4 C5 C6 122.8(14) . .
N1 C5 C6 118.9(10) . .
N2 C6 C7 125.7(14) . .
N2 C6 C5 111.3(13) . .
C7 C6 C5 122.9(11) . .
C8 C7 C6 115.3(13) . .
C9 C8 C7 123.7(18) . .
C8 C9 C10 114.1(19) . .
N2 C10 C9 128.7(15) . .
N3 C11 C12 128.2(14) . .
C13 C12 C11 117.2(17) . .
C12 C13 C14 119.8(14) . .
C13 C14 C15 118.4(13) . .
N3 C15 C14 119.5(12) . .
N3 C15 C16 114.6(9) . .
C14 C15 C16 125.8(10) . .
N4 C16 C17 121.1(14) . .
N4 C16 C15 115.4(9) . .
C17 C16 C15 123.5(12) . .
C16 C17 C18 118.1(18) . .
C19 C18 C17 120(2) . .
C18 C19 C20 122(2) . .
N4 C20 C19 120.8(17) . .

loop_
_geom_bond_atom_site_label_1
_geom_bond_atom_site_label_2
_geom_bond_distance
_geom_bond_site_symmetry_2
As1 O3 1.755(5) .
As1 O10 1.770(6) .
As1 O6 1.776(6) .
As2 O11 1.750(5) .
As2 O8 1.771(6) .
As2 O6 1.779(6) .
V1 O4 1.594(6) .
V1 O1 1.912(5) .
V1 O2 1.932(6) .
V1 O3 2.003(5) 16_655
V1 O11 2.005(6) 16_655
V1 V2 2.851(2) .
V1 V3 3.013(2) .
V1 V3 3.036(2) 11_665
V2 O5 1.585(7) .
V2 O1 1.918(6) .
V2 O2 1.942(5) .
V2 O10 1.998(6) .
V2 O8 2.009(6) 6_554
V3 O9 1.581(6) .
V3 O2 1.932(6) .
V3 O1 1.937(6) 16_655
V3 O3 1.985(5) 16_655
V3 O11 1.995(5) 6_554
V3 V1 3.036(2) 16_655
V4 O7 1.552(9) .
V4 O8 1.980(6) .
V4 O8 1.980(6) 6_554
V4 O10 1.986(6) 6_554
V4 O10 1.986(6) .
Cu1 N4 1.983(10) .
Cu1 N3 1.989(9) .
Cu1 N1 1.992(11) .
Cu1 N2 2.004(10) .
O1 V3 1.937(6) 11_665
O3 V3 1.985(5) 11_665
O3 V1 2.003(5) 11_665
O8 V2 2.009(6) 6_554
O11 V3 1.995(5) 6_554
O11 V1 2.005(6) 11_665
N3 C11 1.256(15) .
N3 C15 1.359(11) .
N2 C6 1.311(12) .
N2 C10 1.330(16) .
N4 C16 1.336(13) .
N4 C20 1.336(16) .
N1 C1 1.38(2) .
N1 C5 1.389(15) .
C1 C2 1.57(2) .
C2 C3 1.31(2) .
C3 C4 1.38(2) .
C4 C5 1.358(19) .
C5 C6 1.407(16) .
C6 C7 1.394(16) .
C7 C8 1.356(18) .
C8 C9 1.322(19) .
C9 C10 1.368(18) .
C11 C12 1.370(19) .
C12 C13 1.32(2) .
C13 C14 1.39(2) .
C14 C15 1.427(15) .
C15 C16 1.459(14) .
C16 C17 1.389(16) .
C17 C18 1.41(3) .
C18 C19 1.20(4) .
C19 C20 1.42(3) .
